data_2220594
loop_
_publ_author_name
'Zukerman-Schpector, Julio'
'Guadagnin, Rafael C.'
'Stefani, H\'elio A.'
'Visentin, Lorenzo do Canto'

_publ_section_title
;
 Potassium trifluoro[(<i>Z</i>)-3-(oxan-2-yloxy)prop-1-en-1-yl]borate
 monohydrate
;
_journal_coeditor_code NG2525
_journal_issue 1
_journal_name_full 'Acta Crystallographica Section E'
_journal_page_first o192
_journal_paper_doi 10.1107/S1600536808042931
_journal_volume 65
_journal_year 2009
_chemical_formula_iupac 'K +, C8 H13 B F3 O2 -, H2 O'
_chemical_formula_moiety 'K +, C8 H13 B F3 O2 -, H2 O'
_chemical_formula_sum 'C8 H15 B F3 K O3'
_chemical_formula_weight 266.11
_chemical_name_systematic
;
Potassium trifluoro[(<i>Z</i>)-3-(oxan-2-yloxy)prop-1-en-1-yl]borate
monohydrate
;
_space_group_IT_number 29
_symmetry_cell_setting orthorhombic
_symmetry_space_group_name_Hall 'P 2c -2ac'
_symmetry_space_group_name_H-M 'P c a 21'
_atom_sites_solution_hydrogens geom
_atom_sites_solution_primary direct
_atom_sites_solution_secondary difmap
_audit_creation_method SHELXL-97
_cell_angle_alpha 90.00
_cell_angle_beta 90.00
_cell_angle_gamma 90.00
_cell_formula_units_Z 4
_cell_length_a 8.5210(7)
_cell_length_b 17.0560(10)
_cell_length_c 8.6318(7)
_cell_measurement_reflns_used 9536
_cell_measurement_temperature 291(2)
_cell_measurement_theta_max 21.8
_cell_measurement_theta_min 2.3
_cell_volume 1254.50(16)
_computing_cell_refinement 'PHICHI (Duisenberg <i>et al.</i>, 2000)'
_computing_data_collection 'COLLECT (Nonius, 1998)'
_computing_data_reduction 'EVAL-14 (CCD) (Duisenberg <i>et al.</i>, 2003)'
_computing_molecular_graphics 'ORTEP-3 for Windows (Farrugia, 1997)'
_computing_publication_material 'WinGX (Farrugia, 1999)'
_computing_structure_refinement 'SHELXL97 (Sheldrick, 2008)'
_computing_structure_solution 'SIR97 (Altomare <i>et al.</i>, 1999)'
_diffrn_ambient_temperature 290(2)
_diffrn_measured_fraction_theta_full 0.998
_diffrn_measured_fraction_theta_max 0.998
_diffrn_measurement_device_type 'Nonius KappaCCD diffractometer'
_diffrn_measurement_method '\f and \w scans'
_diffrn_radiation_monochromator graphite
_diffrn_radiation_source 'fine-focus sealed tube'
_diffrn_radiation_type MoK\a
_diffrn_radiation_wavelength 0.71073
_diffrn_reflns_av_R_equivalents 0.074
_diffrn_reflns_av_sigmaI/netI 0.049
_diffrn_reflns_limit_h_max 10
_diffrn_reflns_limit_h_min -10
_diffrn_reflns_limit_k_max 20
_diffrn_reflns_limit_k_min -20
_diffrn_reflns_limit_l_max 10
_diffrn_reflns_limit_l_min -10
_diffrn_reflns_number 11914
_diffrn_reflns_theta_full 25.5
_diffrn_reflns_theta_max 25.5
_diffrn_reflns_theta_min 3.38
_diffrn_standards_decay_% <1
_diffrn_standards_interval_count 0
_diffrn_standards_number 0
_exptl_absorpt_coefficient_mu 0.450
_exptl_absorpt_correction_T_max 0.9822
_exptl_absorpt_correction_T_min 0.8882
_exptl_absorpt_correction_type multi-scan
_exptl_absorpt_process_details
;
(SADABS; Bruker, 2006)
;
_exptl_crystal_colour colourless
_exptl_crystal_density_diffrn 1.409
_exptl_crystal_density_method 'not measured'
_exptl_crystal_description plate
_exptl_crystal_F_000 552
_exptl_crystal_size_max 0.27
_exptl_crystal_size_mid 0.10
_exptl_crystal_size_min 0.04
_refine_diff_density_max 0.234
_refine_diff_density_min -0.194
_refine_ls_abs_structure_details 'Flack (Flack, 1983), 1064 Friedel pairs'
_refine_ls_abs_structure_Flack 0.07(9)
_refine_ls_extinction_method none
_refine_ls_goodness_of_fit_ref 1.028
_refine_ls_hydrogen_treatment constr
_refine_ls_matrix_type full
_refine_ls_number_parameters 145
_refine_ls_number_reflns 2324
_refine_ls_number_restraints 1
_refine_ls_restrained_S_all 1.028
_refine_ls_R_factor_all 0.0762
_refine_ls_R_factor_gt 0.0414
_refine_ls_shift/su_max_lt 0.001
_refine_ls_shift/su_mean 0.000
_refine_ls_structure_factor_coef Fsqd
_refine_ls_weighting_details 'calc w=1/[\s^2^(Fo^2^)+(0.0438P)^2^] where P=(Fo^2^+2Fc^2^)/3'
_refine_ls_weighting_scheme calc
_refine_ls_wR_factor_gt 0.0858
_refine_ls_wR_factor_ref 0.0964
_reflns_number_gt 1604
_reflns_number_total 2324
_reflns_threshold_expression I>2\s(I)
_cod_data_source_file ng2525.cif
_cod_data_source_block I
_cod_original_sg_symbol_H-M Pca21
_cod_database_code 2220594
_cod_database_fobs_code 2220594

loop_
_symmetry_equiv_pos_as_xyz
'x, y, z'
'-x, -y, z+1/2'
'x+1/2, -y, z'
'-x+1/2, y, z+1/2'

loop_
_atom_site_type_symbol
_atom_site_label
_atom_site_fract_x
_atom_site_fract_y
_atom_site_fract_z
_atom_site_U_iso_or_equiv
_atom_site_adp_type
_atom_site_calc_flag
_atom_site_refinement_flags
_atom_site_occupancy
_atom_site_disorder_assembly
_atom_site_disorder_group
K K 0.24966(12) -0.03852(4) 0.49817(17) 0.04270(18) Uani d . 1 . .
B B 0.3952(4) 0.1021(2) 0.7488(8) 0.0421(8) Uani d . 1 . .
F F1 0.2390(2) 0.07214(10) 0.7452(5) 0.0524(4) Uani d . 1 . .
F F2 0.4623(4) 0.08281(14) 0.6069(3) 0.0627(8) Uani d . 1 . .
F F3 0.4710(3) 0.05485(16) 0.8649(3) 0.0714(9) Uani d . 1 . .
O O1 0.5509(3) 0.32819(14) 0.5091(4) 0.0665(8) Uani d . 1 . .
O O2 0.5808(3) 0.28932(14) 0.2496(5) 0.0675(7) Uani d . 1 . .
O O3 0.3979(3) -0.12040(12) 0.7392(4) 0.0516(6) Uani d . 1 . .
H H1O3 0.4374 -0.1060 0.8252 0.062 Uiso d R 1 . .
H H2O3 0.4006 -0.1711 0.7375 0.062 Uiso d R 1 . .
C C1 0.4036(5) 0.1914(2) 0.7978(4) 0.0585(12) Uani d . 1 . .
H H1 0.3581 0.2026 0.8932 0.070 Uiso calc R 1 . .
C C2 0.4642(5) 0.2527(2) 0.7267(6) 0.0614(11) Uani d . 1 . .
H H2 0.4563 0.3010 0.7758 0.074 Uiso calc R 1 . .
C C3 0.5447(6) 0.2502(3) 0.5726(5) 0.0673(12) Uani d . 1 . .
H H3A 0.6502 0.2297 0.5846 0.081 Uiso calc R 1 . .
H H3B 0.4877 0.2159 0.5028 0.081 Uiso calc R 1 . .
C C4 0.6461(6) 0.3325(2) 0.3741(6) 0.0677(12) Uani d . 1 . .
H H4 0.7499 0.3110 0.3982 0.081 Uiso calc R 1 . .
C C6 0.4336(7) 0.3192(3) 0.1981(7) 0.101(2) Uani d . 1 . .
H H6A 0.3585 0.3169 0.2824 0.121 Uiso calc R 1 . .
H H6B 0.3944 0.2868 0.1143 0.121 Uiso calc R 1 . .
C C7 0.4488(8) 0.4031(4) 0.1427(8) 0.114(2) Uani d . 1 . .
H H7A 0.3468 0.4229 0.1115 0.137 Uiso calc R 1 . .
H H7B 0.5183 0.4054 0.0538 0.137 Uiso calc R 1 . .
C C8 0.5146(8) 0.4530(3) 0.2740(10) 0.100(2) Uani d . 1 . .
H H8A 0.5340 0.5059 0.2372 0.120 Uiso calc R 1 . .
H H8B 0.4392 0.4558 0.3580 0.120 Uiso calc R 1 . .
C C9 0.6638(8) 0.4176(3) 0.3308(7) 0.0904(17) Uani d . 1 . .
H H9A 0.6999 0.4467 0.4205 0.108 Uiso calc R 1 . .
H H9B 0.7431 0.4223 0.2507 0.108 Uiso calc R 1 . .

loop_
_atom_site_aniso_label
_atom_site_aniso_U_11
_atom_site_aniso_U_22
_atom_site_aniso_U_33
_atom_site_aniso_U_12
_atom_site_aniso_U_13
_atom_site_aniso_U_23
K 0.0363(3) 0.0543(4) 0.0374(3) -0.0017(5) 0.0004(3) 0.0036(7)
B 0.0300(17) 0.053(2) 0.0437(18) -0.0018(16) 0.007(3) -0.001(3)
F1 0.0330(9) 0.0674(10) 0.0569(10) -0.0045(9) 0.0018(15) -0.005(2)
F2 0.0665(17) 0.0580(15) 0.0635(15) -0.0067(13) 0.0313(13) -0.0131(13)
F3 0.0493(17) 0.0804(18) 0.085(2) -0.0009(15) -0.0228(15) 0.0288(16)
O1 0.080(2) 0.0450(14) 0.0746(19) 0.0016(14) 0.010(2) 0.0035(17)
O2 0.0800(18) 0.0491(14) 0.0735(16) -0.0009(14) 0.004(2) -0.002(2)
O3 0.0605(14) 0.0446(13) 0.0497(13) 0.0003(11) 0.0093(17) -0.0057(18)
C1 0.073(3) 0.056(3) 0.046(2) -0.007(2) 0.0120(19) -0.0077(17)
C2 0.066(2) 0.049(2) 0.069(3) -0.0020(19) 0.008(3) -0.019(2)
C3 0.079(3) 0.053(3) 0.070(3) 0.003(2) 0.015(2) 0.003(2)
C4 0.060(3) 0.057(3) 0.086(3) -0.008(2) 0.014(2) 0.005(3)
C6 0.093(4) 0.108(4) 0.101(5) -0.014(3) -0.016(3) -0.008(3)
C7 0.115(6) 0.105(5) 0.123(6) 0.024(4) -0.017(4) 0.034(5)
C8 0.133(5) 0.053(3) 0.113(6) 0.023(3) 0.015(4) 0.012(3)
C9 0.106(5) 0.067(3) 0.098(4) -0.022(3) 0.021(3) 0.004(3)

loop_
_atom_type_symbol
_atom_type_description
_atom_type_scat_dispersion_real
_atom_type_scat_dispersion_imag
_atom_type_scat_source
C C 0.0033 0.0016 'International Tables Vol C Tables 4.2.6.8 and 6.1.1.4'
H H 0.0000 0.0000 'International Tables Vol C Tables 4.2.6.8 and 6.1.1.4'
B B 0.0013 0.0007 'International Tables Vol C Tables 4.2.6.8 and 6.1.1.4'
O O 0.0106 0.0060 'International Tables Vol C Tables 4.2.6.8 and 6.1.1.4'
F F 0.0171 0.0103 'International Tables Vol C Tables 4.2.6.8 and 6.1.1.4'
K K 0.2009 0.2494 'International Tables Vol C Tables 4.2.6.8 and 6.1.1.4'

loop_
_geom_angle_atom_site_label_1
_geom_angle_atom_site_label_2
_geom_angle_atom_site_label_3
_geom_angle_site_symmetry_1
_geom_angle_site_symmetry_3
_geom_angle
_geom_angle_publ_flag
F2 B F1 . . 106.2(4) ?
F2 B F3 . . 107.2(3) ?
F1 B F3 . . 103.5(3) ?
F2 B C1 . . 116.4(3) ?
F1 B C1 . . 113.2(3) ?
F3 B C1 . . 109.4(4) ?
C4 O1 C3 . . 112.3(3) ?
C4 O2 C6 . . 113.4(4) ?
H1O3 O3 H2O3 . . 107.0 ?
C2 C1 B . . 131.1(4) ?
C2 C1 H1 . . 114.5 ?
B C1 H1 . . 114.5 ?
C1 C2 C3 . . 124.8(4) ?
C1 C2 H2 . . 117.6 ?
C3 C2 H2 . . 117.6 ?
O1 C3 C2 . . 109.2(3) ?
O1 C3 H3A . . 109.8 ?
C2 C3 H3A . . 109.8 ?
O1 C3 H3B . . 109.8 ?
C2 C3 H3B . . 109.8 ?
H3A C3 H3B . . 108.3 ?
O2 C4 O1 . . 111.8(3) ?
O2 C4 C9 . . 110.6(4) ?
O1 C4 C9 . . 108.1(4) ?
O2 C4 H4 . . 108.8 ?
O1 C4 H4 . . 108.8 ?
C9 C4 H4 . . 108.8 ?
O2 C6 C7 . . 111.2(4) ?
O2 C6 H6A . . 109.4 ?
C7 C6 H6A . . 109.4 ?
O2 C6 H6B . . 109.4 ?
C7 C6 H6B . . 109.4 ?
H6A C6 H6B . . 108.0 ?
C6 C7 C8 . . 108.9(5) ?
C6 C7 H7A . . 109.9 ?
C8 C7 H7A . . 109.9 ?
C6 C7 H7B . . 109.9 ?
C8 C7 H7B . . 109.9 ?
H7A C7 H7B . . 108.3 ?
C9 C8 C7 . . 109.4(5) ?
C9 C8 H8A . . 109.8 ?
C7 C8 H8A . . 109.8 ?
C9 C8 H8B . . 109.8 ?
C7 C8 H8B . . 109.8 ?
H8A C8 H8B . . 108.2 ?
C8 C9 C4 . . 112.7(5) ?
C8 C9 H9A . . 109.0 ?
C4 C9 H9A . . 109.0 ?
C8 C9 H9B . . 109.0 ?
C4 C9 H9B . . 109.0 ?
H9A C9 H9B . . 107.8 ?

loop_
_geom_bond_atom_site_label_1
_geom_bond_atom_site_label_2
_geom_bond_site_symmetry_2
_geom_bond_distance
_geom_bond_publ_flag
B F1 . 1.426(4) ?
B F2 . 1.392(6) ?
B F3 . 1.439(6) ?
B C1 . 1.582(5) ?
O1 C4 . 1.422(5) ?
O1 C3 . 1.439(5) ?
O2 C4 . 1.417(6) ?
O2 C6 . 1.425(6) ?
O3 H1O3 . 0.8518 ?
O3 H2O3 . 0.8651 ?
C1 C2 . 1.317(6) ?
C1 H1 . 0.9300 ?
C2 C3 . 1.497(7) ?
C2 H2 . 0.9300 ?
C3 H3A . 0.9700 ?
C3 H3B . 0.9700 ?
C4 C9 . 1.507(6) ?
C4 H4 . 0.9800 ?
C6 C7 . 1.514(8) ?
C6 H6A . 0.9700 ?
C6 H6B . 0.9700 ?
C7 C8 . 1.525(10) ?
C7 H7A . 0.9700 ?
C7 H7B . 0.9700 ?
C8 C9 . 1.490(8) ?
C8 H8A . 0.9700 ?
C8 H8B . 0.9700 ?
C9 H9A . 0.9700 ?
C9 H9B . 0.9700 ?

loop_
_geom_torsion_atom_site_label_1
_geom_torsion_atom_site_label_2
_geom_torsion_atom_site_label_3
_geom_torsion_atom_site_label_4
_geom_torsion_site_symmetry_1
_geom_torsion_site_symmetry_2
_geom_torsion_site_symmetry_3
_geom_torsion_site_symmetry_4
_geom_torsion
_geom_torsion_publ_flag
F2 B C1 C2 . . . . 0.1(7) ?
F1 B C1 C2 . . . . -123.4(6) ?
F3 B C1 C2 . . . . 121.8(5) ?
B C1 C2 C3 . . . . -0.3(8) ?
C4 O1 C3 C2 . . . . 171.2(4) ?
C1 C2 C3 O1 . . . . 161.9(4) ?
C6 O2 C4 O1 . . . . 63.8(5) ?
C6 O2 C4 C9 . . . . -56.6(5) ?
C3 O1 C4 O2 . . . . 66.2(5) ?
C3 O1 C4 C9 . . . . -171.9(4) ?
C4 O2 C6 C7 . . . . 60.0(6) ?
O2 C6 C7 C8 . . . . -57.6(7) ?
C6 C7 C8 C9 . . . . 54.2(7) ?
C7 C8 C9 C4 . . . . -53.4(7) ?
O2 C4 C9 C8 . . . . 53.8(6) ?
O1 C4 C9 C8 . . . . -68.9(6) ?
